data_2239385
loop_
_publ_author_name
'Hussain, Saghir'
'Deli, Yang'
'Parveen, Shagufta'
'Hao, Xin'
'Zhu, Changjin'

_publ_section_title
;
 Bis[5-methoxy-2-(methoxycarbonyl)phenyl] methylphosphonate
;
_journal_coeditor_code BH2491
_journal_issue 3
_journal_name_full 'Acta Crystallographica Section E'
_journal_page_first o269
_journal_paper_doi 10.1107/S1600536814002542
_journal_volume 70
_journal_year 2014
_chemical_formula_iupac 'C19 H21 O9 P'
_chemical_formula_moiety 'C19 H21 O9 P'
_chemical_formula_sum 'C19 H21 O9 P'
_chemical_formula_weight 424.33
_chemical_name_systematic
;
Bis[5-methoxy-2-(methoxycarbonyl)phenyl] methylphosphonate
;
_space_group_IT_number 2
_symmetry_cell_setting triclinic
_symmetry_space_group_name_Hall '-P 1'
_symmetry_space_group_name_H-M 'P -1'
_atom_sites_solution_hydrogens geom
_atom_sites_solution_primary direct
_atom_sites_solution_secondary difmap
_audit_creation_method SHELXL-97
_cell_angle_alpha 70.774(9)
_cell_angle_beta 77.800(9)
_cell_angle_gamma 84.172(10)
_cell_formula_units_Z 2
_cell_length_a 7.852(2)
_cell_length_b 10.616(3)
_cell_length_c 12.200(3)
_cell_measurement_reflns_used 3814
_cell_measurement_temperature 153(2)
_cell_measurement_theta_max 31.507
_cell_measurement_theta_min 2.249
_cell_volume 938.0(4)
_computing_cell_refinement 'CrystalClear (Rigaku, 2008)'
_computing_data_collection 'CrystalClear (Rigaku, 2008)'
_computing_data_reduction 'CrystalClear (Rigaku, 2008)'
_computing_molecular_graphics
;
CrystalStructure (Rigaku, 2008) and <i>DIAMOND</i> (Brandenburg,
1999)
;
_computing_publication_material 'CrystalStructure (Rigaku, 2008)'
_computing_structure_refinement 'SHELXL97 (Sheldrick, 2008)'
_computing_structure_solution 'SHELXS97 (Sheldrick, 2008)'
_diffrn_ambient_temperature 153(2)
_diffrn_detector_area_resol_mean 28.5714
_diffrn_measured_fraction_theta_full 0.982
_diffrn_measured_fraction_theta_max 0.982
_diffrn_measurement_device_type 'Rigaku AFC10/Saturn724+'
_diffrn_measurement_method '\f and \w scans'
_diffrn_radiation_monochromator graphite
_diffrn_radiation_source 'Rotating Anode'
_diffrn_radiation_type MoK\a
_diffrn_radiation_wavelength 0.71073
_diffrn_reflns_av_R_equivalents 0.0278
_diffrn_reflns_av_sigmaI/netI 0.0383
_diffrn_reflns_limit_h_max 11
_diffrn_reflns_limit_h_min -11
_diffrn_reflns_limit_k_max 14
_diffrn_reflns_limit_k_min -15
_diffrn_reflns_limit_l_max 16
_diffrn_reflns_limit_l_min -17
_diffrn_reflns_number 13574
_diffrn_reflns_theta_full 31.00
_diffrn_reflns_theta_max 31.00
_diffrn_reflns_theta_min 2.25
_diffrn_standards_decay_% 0
_diffrn_standards_interval_count 0
_diffrn_standards_interval_time 0
_diffrn_standards_number 0
_exptl_absorpt_coefficient_mu 0.199
_exptl_absorpt_correction_T_max 0.9547
_exptl_absorpt_correction_T_min 0.8898
_exptl_absorpt_correction_type multi-scan
_exptl_absorpt_process_details '(CrystalClear; Rigaku, 2008)'
_exptl_crystal_colour Colorless
_exptl_crystal_density_diffrn 1.502
_exptl_crystal_density_method 'not measured'
_exptl_crystal_description Prism
_exptl_crystal_F_000 444
_exptl_crystal_size_max 0.60
_exptl_crystal_size_mid 0.32
_exptl_crystal_size_min 0.23
_refine_diff_density_max 0.380
_refine_diff_density_min -0.496
_refine_ls_extinction_coef 0.018(2)
_refine_ls_extinction_expression Fc^*^=kFc[1+0.001xFc^2^\l^3^/sin(2\q)]^-1/4^
_refine_ls_extinction_method 'SHELXL97 (Sheldrick, 2008)'
_refine_ls_goodness_of_fit_ref 1.000
_refine_ls_hydrogen_treatment constr
_refine_ls_matrix_type full
_refine_ls_number_constraints 0
_refine_ls_number_parameters 268
_refine_ls_number_reflns 5875
_refine_ls_number_restraints 0
_refine_ls_restrained_S_all 1.000
_refine_ls_R_factor_all 0.0476
_refine_ls_R_factor_gt 0.0396
_refine_ls_shift/su_max 0.001
_refine_ls_shift/su_mean 0.000
_refine_ls_structure_factor_coef Fsqd
_refine_ls_weighting_details 'calc w=1/[\s^2^(Fo^2^)+(0.0463P)^2^+0.36P] where P=(Fo^2^+2Fc^2^)/3'
_refine_ls_weighting_scheme calc
_refine_ls_wR_factor_gt 0.0972
_refine_ls_wR_factor_ref 0.1024
_reflns_number_gt 5141
_reflns_number_total 5875
_reflns_threshold_expression I>2\s(I)
_cod_data_source_file bh2491sup1.cif
_cod_data_source_block I
_cod_database_code 2239385
_cod_database_fobs_code 2239385

loop_
_symmetry_equiv_pos_as_xyz
'x, y, z'
'-x, -y, -z'

loop_
_atom_site_type_symbol
_atom_site_label
_atom_site_fract_x
_atom_site_fract_y
_atom_site_fract_z
_atom_site_U_iso_or_equiv
_atom_site_adp_type
_atom_site_calc_flag
_atom_site_refinement_flags
_atom_site_occupancy
_atom_site_symmetry_multiplicity
P P1 0.33809(4) 0.27109(3) 0.77167(3) 0.01429(8) Uani d . 1 1
O O1 0.32051(13) 0.73969(9) 0.92979(9) 0.0254(2) Uani d . 1 1
O O2 0.05122(13) 0.15477(9) 1.15552(9) 0.0245(2) Uani d . 1 1
O O3 0.29370(14) 0.10828(9) 1.03853(9) 0.0278(2) Uani d . 1 1
O O4 0.42225(11) 0.33306(9) 0.85008(8) 0.01764(17) Uani d . 1 1
O O5 0.40476(11) 0.36743(9) 0.64092(8) 0.01864(18) Uani d . 1 1
O O6 0.14807(11) 0.26036(9) 0.80413(8) 0.01992(18) Uani d . 1 1
O O7 0.12590(14) 0.79574(10) 0.48656(9) 0.0291(2) Uani d . 1 1
O O8 0.33993(14) 0.27659(10) 0.35051(9) 0.0279(2) Uani d . 1 1
O O9 0.32347(16) 0.17592(10) 0.54559(9) 0.0318(2) Uani d . 1 1
C C1 0.33063(15) 0.40112(12) 0.92554(10) 0.0156(2) Uani d . 1 1
C C2 0.36082(15) 0.53541(12) 0.89291(11) 0.0180(2) Uani d . 1 1
H H2 0.4363 0.5776 0.8207 0.022 Uiso calc R 1 1
C C3 0.27920(15) 0.60907(12) 0.96717(11) 0.0177(2) Uani d . 1 1
C C4 0.16437(16) 0.54847(12) 1.07129(11) 0.0183(2) Uani d . 1 1
H H4 0.1058 0.5987 1.1206 0.022 Uiso calc R 1 1
C C5 0.13718(16) 0.41317(12) 1.10167(11) 0.0184(2) Uani d . 1 1
H H5 0.0588 0.3718 1.1728 0.022 Uiso calc R 1 1
C C6 0.22035(15) 0.33527(12) 1.03192(10) 0.0165(2) Uani d . 1 1
C C7 0.24992(19) 0.81449(14) 1.00919(13) 0.0268(3) Uani d . 1 1
H H7A 0.1223 0.8166 1.0222 0.032 Uiso calc R 1 1
H H7B 0.2911 0.9059 0.9747 0.032 Uiso calc R 1 1
H H7C 0.2882 0.7720 1.0848 0.032 Uiso calc R 1 1
C C8 0.19625(16) 0.18952(12) 1.07215(11) 0.0182(2) Uani d . 1 1
C C9 0.0165(2) 0.01386(14) 1.19956(14) 0.0306(3) Uani d . 1 1
H H9A 0.0128 -0.0178 1.1332 0.037 Uiso calc R 1 1
H H9B -0.0959 -0.0006 1.2544 0.037 Uiso calc R 1 1
H H9C 0.1090 -0.0355 1.2409 0.037 Uiso calc R 1 1
C C10 0.47462(17) 0.12702(12) 0.77410(12) 0.0216(2) Uani d . 1 1
H H10A 0.4780 0.0735 0.8562 0.026 Uiso calc R 1 1
H H10B 0.5927 0.1540 0.7321 0.026 Uiso calc R 1 1
H H10C 0.4286 0.0739 0.7354 0.026 Uiso calc R 1 1
C C11 0.30478(14) 0.45119(12) 0.56325(10) 0.0167(2) Uani d . 1 1
C C12 0.25839(15) 0.57749(13) 0.57246(11) 0.0192(2) Uani d . 1 1
H H12 0.2823 0.6012 0.6361 0.023 Uiso calc R 1 1
C C13 0.17609(16) 0.66892(13) 0.48675(12) 0.0210(2) Uani d . 1 1
C C14 0.14194(16) 0.63410(14) 0.39278(12) 0.0225(2) Uani d . 1 1
H H14 0.0855 0.6965 0.3346 0.027 Uiso calc R 1 1
C C15 0.19083(16) 0.50850(13) 0.38535(11) 0.0215(2) Uani d . 1 1
H H15 0.1691 0.4857 0.3206 0.026 Uiso calc R 1 1
C C16 0.27195(15) 0.41295(13) 0.47087(11) 0.0186(2) Uani d . 1 1
C C17 0.1721(2) 0.83997(16) 0.57463(14) 0.0350(3) Uani d . 1 1
H H17A 0.1159 0.7847 0.6532 0.042 Uiso calc R 1 1
H H17B 0.1331 0.9334 0.5626 0.042 Uiso calc R 1 1
H H17C 0.2989 0.8321 0.5686 0.042 Uiso calc R 1 1
C C18 0.31427(16) 0.27628(13) 0.46351(11) 0.0210(2) Uani d . 1 1
C C19 0.3690(2) 0.14795(15) 0.33229(14) 0.0308(3) Uani d . 1 1
H H19A 0.4530 0.0945 0.3797 0.037 Uiso calc R 1 1
H H19B 0.4152 0.1601 0.2484 0.037 Uiso calc R 1 1
H H19C 0.2586 0.1019 0.3564 0.037 Uiso calc R 1 1

loop_
_atom_site_aniso_label
_atom_site_aniso_U_11
_atom_site_aniso_U_22
_atom_site_aniso_U_33
_atom_site_aniso_U_12
_atom_site_aniso_U_13
_atom_site_aniso_U_23
P1 0.01521(13) 0.01433(14) 0.01354(15) -0.00011(10) -0.00176(10) -0.00540(11)
O1 0.0306(5) 0.0164(4) 0.0281(5) -0.0045(4) 0.0032(4) -0.0099(4)
O2 0.0277(5) 0.0176(4) 0.0259(5) -0.0049(3) 0.0029(4) -0.0075(4)
O3 0.0359(5) 0.0169(4) 0.0263(5) 0.0033(4) 0.0007(4) -0.0067(4)
O4 0.0172(4) 0.0215(4) 0.0173(4) 0.0015(3) -0.0030(3) -0.0111(3)
O5 0.0155(4) 0.0235(4) 0.0140(4) 0.0004(3) -0.0028(3) -0.0024(3)
O6 0.0168(4) 0.0226(4) 0.0200(4) -0.0034(3) -0.0009(3) -0.0069(4)
O7 0.0344(5) 0.0224(5) 0.0298(5) 0.0054(4) -0.0085(4) -0.0078(4)
O8 0.0411(6) 0.0256(5) 0.0178(5) -0.0018(4) -0.0029(4) -0.0096(4)
O9 0.0496(6) 0.0235(5) 0.0222(5) -0.0008(4) -0.0092(5) -0.0058(4)
C1 0.0159(5) 0.0181(5) 0.0150(5) 0.0022(4) -0.0041(4) -0.0081(4)
C2 0.0190(5) 0.0185(5) 0.0167(5) -0.0012(4) -0.0027(4) -0.0061(4)
C3 0.0197(5) 0.0149(5) 0.0195(6) -0.0002(4) -0.0048(4) -0.0063(4)
C4 0.0212(5) 0.0177(5) 0.0175(6) 0.0014(4) -0.0033(4) -0.0083(4)
C5 0.0213(5) 0.0182(5) 0.0150(5) -0.0001(4) -0.0019(4) -0.0055(4)
C6 0.0188(5) 0.0157(5) 0.0155(5) 0.0009(4) -0.0042(4) -0.0055(4)
C7 0.0300(6) 0.0203(6) 0.0336(7) -0.0014(5) -0.0027(6) -0.0153(6)
C8 0.0231(5) 0.0178(5) 0.0144(5) -0.0004(4) -0.0051(4) -0.0049(4)
C9 0.0386(8) 0.0192(6) 0.0310(7) -0.0095(5) 0.0006(6) -0.0059(5)
C10 0.0265(6) 0.0170(5) 0.0211(6) 0.0040(4) -0.0037(5) -0.0076(5)
C11 0.0140(4) 0.0206(5) 0.0130(5) -0.0015(4) -0.0016(4) -0.0022(4)
C12 0.0175(5) 0.0229(6) 0.0168(6) -0.0021(4) -0.0017(4) -0.0064(5)
C13 0.0179(5) 0.0208(6) 0.0213(6) -0.0007(4) -0.0010(4) -0.0045(5)
C14 0.0201(5) 0.0256(6) 0.0187(6) -0.0006(5) -0.0057(4) -0.0016(5)
C15 0.0208(5) 0.0266(6) 0.0165(6) -0.0038(5) -0.0045(4) -0.0046(5)
C16 0.0173(5) 0.0220(6) 0.0157(5) -0.0030(4) -0.0013(4) -0.0053(5)
C17 0.0497(9) 0.0257(7) 0.0301(8) 0.0022(6) -0.0056(7) -0.0118(6)
C18 0.0215(5) 0.0248(6) 0.0174(6) -0.0031(4) -0.0023(4) -0.0077(5)
C19 0.0414(8) 0.0285(7) 0.0275(7) -0.0033(6) -0.0056(6) -0.0153(6)

loop_
_atom_type_symbol
_atom_type_description
_atom_type_scat_dispersion_real
_atom_type_scat_dispersion_imag
_atom_type_scat_source
C C 0.0033 0.0016 'International Tables Vol C Tables 4.2.6.8 and 6.1.1.4'
H H 0.0000 0.0000 'International Tables Vol C Tables 4.2.6.8 and 6.1.1.4'
O O 0.0106 0.0060 'International Tables Vol C Tables 4.2.6.8 and 6.1.1.4'
P P 0.1023 0.0942 'International Tables Vol C Tables 4.2.6.8 and 6.1.1.4'

loop_
_geom_angle_atom_site_label_1
_geom_angle_atom_site_label_2
_geom_angle_atom_site_label_3
_geom_angle
O6 P1 O5 113.96(5)
O6 P1 O4 114.87(5)
O5 P1 O4 102.31(5)
O6 P1 C10 120.38(6)
O5 P1 C10 101.53(6)
O4 P1 C10 101.30(6)
C3 O1 C7 116.45(10)
C8 O2 C9 115.46(10)
C1 O4 P1 125.45(8)
C11 O5 P1 127.58(8)
C13 O7 C17 117.67(11)
C18 O8 C19 116.33(11)
C2 C1 O4 116.28(10)
C2 C1 C6 121.84(11)
O4 C1 C6 121.81(11)
C1 C2 C3 119.46(11)
C1 C2 H2 120.3
C3 C2 H2 120.3
O1 C3 C4 124.13(11)
O1 C3 C2 115.46(11)
C4 C3 C2 120.41(11)
C5 C4 C3 118.65(11)
C5 C4 H4 120.7
C3 C4 H4 120.7
C4 C5 C6 122.68(11)
C4 C5 H5 118.7
C6 C5 H5 118.7
C5 C6 C1 116.89(11)
C5 C6 C8 120.60(11)
C1 C6 C8 122.47(10)
O1 C7 H7A 109.5
O1 C7 H7B 109.5
H7A C7 H7B 109.5
O1 C7 H7C 109.5
H7A C7 H7C 109.5
H7B C7 H7C 109.5
O3 C8 O2 122.46(12)
O3 C8 C6 125.90(12)
O2 C8 C6 111.62(10)
O2 C9 H9A 109.5
O2 C9 H9B 109.5
H9A C9 H9B 109.5
O2 C9 H9C 109.5
H9A C9 H9C 109.5
H9B C9 H9C 109.5
P1 C10 H10A 109.5
P1 C10 H10B 109.5
H10A C10 H10B 109.5
P1 C10 H10C 109.5
H10A C10 H10C 109.5
H10B C10 H10C 109.5
O5 C11 C12 117.91(11)
O5 C11 C16 119.54(11)
C12 C11 C16 122.11(11)
C11 C12 C13 118.90(12)
C11 C12 H12 120.6
C13 C12 H12 120.6
O7 C13 C12 123.89(12)
O7 C13 C14 115.62(12)
C12 C13 C14 120.48(12)
C15 C14 C13 119.34(12)
C15 C14 H14 120.3
C13 C14 H14 120.3
C14 C15 C16 121.86(12)
C14 C15 H15 119.1
C16 C15 H15 119.1
C11 C16 C15 117.30(12)
C11 C16 C18 122.28(11)
C15 C16 C18 120.39(11)
O7 C17 H17A 109.5
O7 C17 H17B 109.5
H17A C17 H17B 109.5
O7 C17 H17C 109.5
H17A C17 H17C 109.5
H17B C17 H17C 109.5
O9 C18 O8 122.93(12)
O9 C18 C16 126.15(12)
O8 C18 C16 110.91(11)
O8 C19 H19A 109.5
O8 C19 H19B 109.5
H19A C19 H19B 109.5
O8 C19 H19C 109.5
H19A C19 H19C 109.5
H19B C19 H19C 109.5

loop_
_geom_bond_atom_site_label_1
_geom_bond_atom_site_label_2
_geom_bond_distance
P1 O6 1.4667(10)
P1 O5 1.5956(10)
P1 O4 1.5984(9)
P1 C10 1.7720(13)
O1 C3 1.3596(15)
O1 C7 1.4375(16)
O2 C8 1.3476(15)
O2 C9 1.4465(16)
O3 C8 1.2099(15)
O4 C1 1.3927(14)
O5 C11 1.3865(14)
O7 C13 1.3633(16)
O7 C17 1.4275(19)
O8 C18 1.3494(16)
O8 C19 1.4428(17)
O9 C18 1.2063(17)
C1 C2 1.3791(17)
C1 C6 1.4048(17)
C2 C3 1.4009(17)
C2 H2 0.9500
C3 C4 1.3914(17)
C4 C5 1.3872(17)
C4 H4 0.9500
C5 C6 1.3977(16)
C5 H5 0.9500
C6 C8 1.4801(17)
C7 H7A 0.9800
C7 H7B 0.9800
C7 H7C 0.9800
C9 H9A 0.9800
C9 H9B 0.9800
C9 H9C 0.9800
C10 H10A 0.9800
C10 H10B 0.9800
C10 H10C 0.9800
C11 C12 1.3878(17)
C11 C16 1.3953(17)
C12 C13 1.3939(18)
C12 H12 0.9500
C13 C14 1.3971(19)
C14 C15 1.3764(19)
C14 H14 0.9500
C15 C16 1.4057(18)
C15 H15 0.9500
C16 C18 1.4829(18)
C17 H17A 0.9800
C17 H17B 0.9800
C17 H17C 0.9800
C19 H19A 0.9800
C19 H19B 0.9800
C19 H19C 0.9800

loop_
_geom_hbond_atom_site_label_D
_geom_hbond_atom_site_label_H
_geom_hbond_atom_site_label_A
_geom_hbond_site_symmetry_A
_geom_hbond_distance_DH
_geom_hbond_distance_HA
_geom_hbond_distance_DA
_geom_hbond_angle_DHA
_geom_hbond_publ_flag
C7 H7B O3 1_565 0.98 2.52 3.3134(18) 138.1 no
C9 H9A O6 2_557 0.98 2.79 3.3198(18) 114.8 no

loop_
_geom_torsion_atom_site_label_1
_geom_torsion_atom_site_label_2
_geom_torsion_atom_site_label_3
_geom_torsion_atom_site_label_4
_geom_torsion
O6 P1 O4 C1 -14.43(11)
O5 P1 O4 C1 109.57(10)
C10 P1 O4 C1 -145.81(10)
O6 P1 O5 C11 8.28(12)
O4 P1 O5 C11 -116.33(10)
C10 P1 O5 C11 139.24(10)
P1 O4 C1 C2 -112.42(11)
P1 O4 C1 C6 70.66(14)
O4 C1 C2 C3 -177.17(10)
C6 C1 C2 C3 -0.26(18)
C7 O1 C3 C4 5.11(18)
C7 O1 C3 C2 -174.95(11)
C1 C2 C3 O1 178.09(11)
C1 C2 C3 C4 -1.97(18)
O1 C3 C4 C5 -177.96(12)
C2 C3 C4 C5 2.11(18)
C3 C4 C5 C6 -0.03(19)
C4 C5 C6 C1 -2.08(18)
C4 C5 C6 C8 175.82(11)
C2 C1 C6 C5 2.22(17)
O4 C1 C6 C5 178.97(10)
C2 C1 C6 C8 -175.63(11)
O4 C1 C6 C8 1.11(17)
C9 O2 C8 O3 -1.95(18)
C9 O2 C8 C6 179.59(11)
C5 C6 C8 O3 -158.23(13)
C1 C6 C8 O3 19.6(2)
C5 C6 C8 O2 20.16(16)
C1 C6 C8 O2 -162.06(11)
P1 O5 C11 C12 85.25(13)
P1 O5 C11 C16 -102.25(12)
O5 C11 C12 C13 172.42(10)
C16 C11 C12 C13 0.12(18)
C17 O7 C13 C12 4.73(19)
C17 O7 C13 C14 -174.46(12)
C11 C12 C13 O7 -179.55(11)
C11 C12 C13 C14 -0.39(18)
O7 C13 C14 C15 179.04(11)
C12 C13 C14 C15 -0.18(19)
C13 C14 C15 C16 1.06(19)
O5 C11 C16 C15 -171.47(10)
C12 C11 C16 C15 0.71(17)
O5 C11 C16 C18 10.56(17)
C12 C11 C16 C18 -177.27(11)
C14 C15 C16 C11 -1.30(18)
C14 C15 C16 C18 176.71(12)
C19 O8 C18 O9 3.7(2)
C19 O8 C18 C16 -175.42(11)
C11 C16 C18 O9 26.3(2)
C15 C16 C18 O9 -151.63(14)
C11 C16 C18 O8 -154.61(11)
C15 C16 C18 O8 27.48(16)
